data_4119835
loop_
_publ_author_name
'Louis Adriaenssens'
'Carolina Estarellas'
'Andreas Vargas Jentzsch'
'Marta Martinez Belmonte'
'Stefan Matile'
'Pablo Ballester'

_publ_section_title
;
 Quantification of Nitrate-\p Interactions and Selective Transport of
 Nitrate Using Calix[4]pyrroles with Two Aromatic Walls
;
_journal_name_full 'Journal of the American Chemical Society'
_journal_page_first 8324
_journal_page_last 8330
_journal_paper_doi 10.1021/ja4021793
_journal_volume 135
_journal_year 2013
_chemical_absolute_configuration ad
_chemical_formula_sum 'C44 H51 Cl0.12 N10.88 O10.9'
_chemical_formula_weight 910.93
_chemical_name_systematic
; 
 ? 
;
_space_group_IT_number 1
_symmetry_cell_setting triclinic
_symmetry_space_group_name_Hall 'P 1'
_symmetry_space_group_name_H-M 'P 1'
_atom_sites_solution_hydrogens geom
_atom_sites_solution_primary direct
_atom_sites_solution_secondary difmap
_audit_creation_method SHELXL-97
_cell_angle_alpha 109.280(3)
_cell_angle_beta 102.198(3)
_cell_angle_gamma 91.952(3)
_cell_formula_units_Z 1
_cell_length_a 10.0402(8)
_cell_length_b 10.6867(8)
_cell_length_c 11.3007(9)
_cell_measurement_reflns_used 9843
_cell_measurement_temperature 100(2)
_cell_measurement_theta_max 31.44
_cell_measurement_theta_min 2.29
_cell_volume 1111.58(15)
_computing_cell_refinement 'Bruker APEX2 v2011.4-0'
_computing_data_collection 'Bruker APEX2 v2011.4-0'
_computing_data_reduction 'Bruker SAINT V7.60A'
_computing_molecular_graphics 'Bruker SHELXTL'
_computing_publication_material 'Bruker SHELXTL'
_computing_structure_refinement 'SHELXS-97 (Sheldrick, 2008)'
_computing_structure_solution Sir2011
_diffrn_ambient_temperature 100(2)
_diffrn_detector_area_resol_mean 512
_diffrn_detector_type '4K CCD area detector APEX II'
_diffrn_measured_fraction_theta_full 0.999
_diffrn_measured_fraction_theta_max 0.927
_diffrn_measurement_device_type 'APEX DUO Kappa 4-axis goniometer'
_diffrn_measurement_method
;
 Fullsphere data collection, phi and omega scans
;
_diffrn_measurement_specimen_support 'magnetic support with MicroMount'
_diffrn_radiation_monochromator 'Quazar MX Multilayer Optics'
_diffrn_radiation_type MoK\a
_diffrn_radiation_wavelength 0.71073
_diffrn_reflns_av_R_equivalents 0.0224
_diffrn_reflns_av_sigmaI/netI 0.0269
_diffrn_reflns_limit_h_max 14
_diffrn_reflns_limit_h_min -14
_diffrn_reflns_limit_k_max 15
_diffrn_reflns_limit_k_min -15
_diffrn_reflns_limit_l_max 16
_diffrn_reflns_limit_l_min -16
_diffrn_reflns_number 34694
_diffrn_reflns_theta_full 25.00
_diffrn_reflns_theta_max 32.08
_diffrn_reflns_theta_min 1.96
_diffrn_source 'Microfocus source E025 IuS'
_diffrn_source_current 0.6
_diffrn_source_power 50
_diffrn_source_size '0.2 mm x 0.2 mm fine focus'
_diffrn_source_type 'Bruker APEX DUO'
_exptl_absorpt_coefficient_mu 0.107
_exptl_absorpt_correction_T_max 0.9947
_exptl_absorpt_correction_T_min 0.9790
_exptl_absorpt_correction_type empirical
_exptl_absorpt_process_details
; 
 SADABS Version 2008/1 Bruker-Nonius
 Blessing, Acta Cryst. (1995) A51 33-38
;
_exptl_crystal_density_diffrn 1.361
_exptl_crystal_description plate
_exptl_crystal_F_000 480
_exptl_crystal_size_max 0.30
_exptl_crystal_size_mid 0.10
_exptl_crystal_size_min 0.05
_refine_diff_density_max 0.511
_refine_diff_density_min -0.285
_refine_diff_density_rms 0.057
_refine_ls_abs_structure_details 'Flack H D (1983), Acta Cryst. A39, 876-881'
_refine_ls_abs_structure_Flack 0.0(3)
_refine_ls_extinction_method none
_refine_ls_goodness_of_fit_ref 1.048
_refine_ls_hydrogen_treatment noref
_refine_ls_matrix_type full
_refine_ls_number_parameters 755
_refine_ls_number_reflns 13492
_refine_ls_number_restraints 228
_refine_ls_restrained_S_all 1.086
_refine_ls_R_factor_all 0.0442
_refine_ls_R_factor_gt 0.0416
_refine_ls_shift/su_max 0.000
_refine_ls_shift/su_mean 0.000
_refine_ls_structure_factor_coef Fsqd
_refine_ls_weighting_details 'calc w=1/[\s^2^(Fo^2^)+(0.0797P)^2^+0.1791P] where P=(Fo^2^+2Fc^2^)/3'
_refine_ls_weighting_scheme calc
_refine_ls_wR_factor_gt 0.1145
_refine_ls_wR_factor_ref 0.1207
_reflns_number_gt 12866
_reflns_number_total 13492
_reflns_threshold_expression >2sigma(I)
_cod_data_source_file ja4021793_si_003.cif
_cod_data_source_block mo_lab64ii_ns_0m
_cod_original_formula_sum 'C44 H51 Cl0.12 N10.88 O10.90'
_cod_database_code 4119835

loop_
_symmetry_equiv_pos_as_xyz
'x, y, z'

loop_
_atom_site_label
_atom_site_type_symbol
_atom_site_fract_x
_atom_site_fract_y
_atom_site_fract_z
_atom_site_U_iso_or_equiv
_atom_site_adp_type
_atom_site_occupancy
_atom_site_symmetry_multiplicity
_atom_site_calc_flag
_atom_site_refinement_flags
_atom_site_disorder_assembly
_atom_site_disorder_group
C1 C 0.93383(14) 0.39770(13) 1.03858(13) 0.0161(2) Uani 1 1 d . . .
C2 C 1.00761(15) 0.29022(14) 1.01301(14) 0.0197(2) Uani 1 1 d . . .
H2 H 1.0552 0.2546 1.0745 0.024 Uiso 1 1 calc R . .
C3 C 1.00038(15) 0.24140(14) 0.87795(14) 0.0190(2) Uani 1 1 d . . .
H3 H 1.0417 0.1672 0.8332 0.023 Uiso 1 1 calc R . .
C4 C 0.92290(13) 0.32106(13) 0.82421(12) 0.0151(2) Uani 1 1 d . . .
C5 C 0.88752(13) 0.31704(13) 0.68531(12) 0.0150(2) Uani 1 1 d . . .
C6 C 0.73260(14) 0.31323(13) 0.63297(12) 0.0157(2) Uani 1 1 d . . .
C7 C 0.63592(14) 0.26458(15) 0.68419(13) 0.0186(2) Uani 1 1 d . . .
H7 H 0.6643 0.2397 0.7582 0.022 Uiso 1 1 calc R . .
C8 C 0.49721(14) 0.25305(15) 0.62506(14) 0.0187(2) Uani 1 1 d . A .
C9 C 0.44888(14) 0.28662(15) 0.51758(14) 0.0192(2) Uani 1 1 d . A .
H9 H 0.3537 0.2788 0.4796 0.023 Uiso 1 1 calc R . .
C10 C 0.54727(15) 0.33236(16) 0.46829(15) 0.0226(3) Uani 1 1 d . . .
C11 C 0.68667(14) 0.34727(16) 0.52306(14) 0.0209(3) Uani 1 1 d . B .
H11 H 0.7505 0.3803 0.4862 0.025 Uiso 1 1 calc R . .
C12 C 0.92890(15) 0.18576(14) 0.59993(14) 0.0199(3) Uani 1 1 d . . .
H12A H 1.0271 0.1816 0.6301 0.030 Uiso 1 1 calc R . .
H12B H 0.9097 0.1827 0.5102 0.030 Uiso 1 1 calc R . .
H12C H 0.8762 0.1097 0.6053 0.030 Uiso 1 1 calc R . .
C13 C 0.96597(13) 0.43269(13) 0.67099(12) 0.0154(2) Uani 1 1 d . . .
C14 C 1.07670(14) 0.43501(14) 0.61703(14) 0.0188(2) Uani 1 1 d . . .
H14 H 1.1219 0.3604 0.5798 0.023 Uiso 1 1 calc R . .
C15 C 1.11120(14) 0.56924(14) 0.62713(14) 0.0193(2) Uani 1 1 d . . .
H15 H 1.1838 0.6002 0.5983 0.023 Uiso 1 1 calc R . .
C16 C 1.02028(14) 0.64586(14) 0.68612(13) 0.0162(2) Uani 1 1 d . . .
C17 C 1.00750(14) 0.79392(14) 0.71872(13) 0.0180(2) Uani 1 1 d . . .
C18 C 0.85552(15) 0.81755(16) 0.68497(15) 0.0231(3) Uani 1 1 d . . .
H18A H 0.8164 0.7709 0.5927 0.035 Uiso 1 1 calc R . .
H18B H 0.8489 0.9134 0.7056 0.035 Uiso 1 1 calc R . .
H18C H 0.8047 0.7835 0.7351 0.035 Uiso 1 1 calc R . .
C19 C 1.08341(18) 0.84687(16) 0.63721(16) 0.0253(3) Uani 1 1 d . . .
H19A H 1.0753 0.9424 0.6570 0.038 Uiso 1 1 calc R . .
H19B H 1.0429 0.7989 0.5454 0.038 Uiso 1 1 calc R . .
H19C H 1.1804 0.8331 0.6572 0.038 Uiso 1 1 calc R . .
C20 C 1.06996(14) 0.87074(14) 0.86012(14) 0.0170(2) Uani 1 1 d . . .
C21 C 1.18565(14) 0.96102(15) 0.91980(15) 0.0201(3) Uani 1 1 d . . .
H21 H 1.2494 0.9865 0.8784 0.024 Uiso 1 1 calc R . .
C22 C 1.19253(15) 1.00936(15) 1.05484(15) 0.0202(3) Uani 1 1 d . . .
H22 H 1.2616 1.0730 1.1194 0.024 Uiso 1 1 calc R . .
C23 C 1.08127(13) 0.94747(13) 1.07503(13) 0.0163(2) Uani 1 1 d . . .
C24 C 1.03864(14) 0.95796(13) 1.19834(13) 0.0171(2) Uani 1 1 d . . .
C25 C 0.88883(14) 0.98803(13) 1.19172(13) 0.0169(2) Uani 1 1 d . . .
C26 C 0.82118(15) 1.04620(15) 1.10619(14) 0.0197(2) Uani 1 1 d . . .
H26 H 0.8658 1.0665 1.0474 0.024 Uiso 1 1 calc R . .
C27 C 0.68738(16) 1.07422(16) 1.10790(16) 0.0235(3) Uani 1 1 d . C .
C28 C 0.61541(15) 1.04701(16) 1.18980(16) 0.0238(3) Uani 1 1 d . . .
H28 H 0.5235 1.0662 1.1882 0.029 Uiso 1 1 calc R . .
C29 C 0.68610(15) 0.98995(15) 1.27440(14) 0.0195(2) Uani 1 1 d . . .
C30 C 0.81969(15) 0.96048(14) 1.27800(13) 0.0180(2) Uani 1 1 d . . .
H30 H 0.8644 0.9220 1.3382 0.022 Uiso 1 1 calc R . .
C31 C 1.12984(15) 1.07549(15) 1.31030(14) 0.0215(3) Uani 1 1 d . . .
H31A H 1.2259 1.0577 1.3204 0.032 Uiso 1 1 calc R . .
H31B H 1.1016 1.0851 1.3904 0.032 Uiso 1 1 calc R . .
H31C H 1.1197 1.1580 1.2909 0.032 Uiso 1 1 calc R . .
C32 C 1.05604(14) 0.83096(14) 1.22849(13) 0.0170(2) Uani 1 1 d . . .
C33 C 1.15434(16) 0.80020(15) 1.31677(13) 0.0212(3) Uani 1 1 d . . .
H33 H 1.2328 0.8575 1.3738 0.025 Uiso 1 1 calc R . .
C34 C 1.11680(17) 0.66662(16) 1.30687(14) 0.0223(3) Uani 1 1 d . . .
H34 H 1.1663 0.6187 1.3557 0.027 Uiso 1 1 calc R . .
C35 C 0.99620(15) 0.61942(14) 1.21400(13) 0.0178(2) Uani 1 1 d . . .
C36 C 0.90687(15) 0.48716(14) 1.16508(13) 0.0183(2) Uani 1 1 d . . .
C37 C 0.75441(17) 0.51085(16) 1.14660(16) 0.0247(3) Uani 1 1 d . . .
H37A H 0.6974 0.4253 1.1186 0.037 Uiso 1 1 calc R . .
H37B H 0.7305 0.5529 1.0810 0.037 Uiso 1 1 calc R . .
H37C H 0.7384 0.5694 1.2284 0.037 Uiso 1 1 calc R . .
C38 C 0.94094(19) 0.41938(17) 1.26648(15) 0.0273(3) Uani 1 1 d . . .
H38A H 1.0383 0.4061 1.2814 0.041 Uiso 1 1 calc R . .
H38B H 0.8852 0.3328 1.2355 0.041 Uiso 1 1 calc R . .
H38C H 0.9211 0.4759 1.3473 0.041 Uiso 1 1 calc R . .
N1 N 0.88314(12) 0.41644(12) 0.92302(11) 0.0153(2) Uani 1 1 d . . .
H1N H 0.8328 0.4799 0.9136 0.018 Uiso 1 1 calc R . .
N2 N 0.93286(12) 0.56184(12) 0.71308(11) 0.0160(2) Uani 1 1 d . . .
H2N H 0.8657 0.5870 0.7516 0.019 Uiso 1 1 calc R . .
N3 N 1.00793(12) 0.86261(12) 0.95581(11) 0.0171(2) Uani 1 1 d . . .
H3N H 0.9324 0.8107 0.9427 0.021 Uiso 1 1 calc R . .
N4 N 0.96103(12) 0.72001(12) 1.16615(11) 0.0170(2) Uani 1 1 d . . .
H4N H 0.8883 0.7142 1.1046 0.020 Uiso 1 1 calc R . .
N5 N 0.39491(14) 0.19834(18) 0.67636(15) 0.0304(3) Uani 1 1 d . . .
N7 N 0.61815(17) 1.1379(2) 1.01806(18) 0.0390(4) Uani 1 1 d . . .
N8 N 0.61512(14) 0.96114(14) 1.36588(14) 0.0242(3) Uani 1 1 d . . .
O1 O 0.4402(4) 0.1295(7) 0.7471(6) 0.0776(19) Uani 0.50 1 d P A 1
O2 O 0.2821(12) 0.1935(7) 0.6329(10) 0.0328(14) Uani 0.50 1 d P A 1
O1' O 0.4268(3) 0.2199(5) 0.7937(3) 0.0404(8) Uani 0.50 1 d P A 2
O2' O 0.2759(11) 0.1583(7) 0.6085(8) 0.0274(12) Uani 0.50 1 d P A 2
N6 N 0.4974(10) 0.3753(7) 0.3532(9) 0.0257(13) Uani 0.50 1 d PU B 1
O3 O 0.5862(5) 0.4276(5) 0.3199(5) 0.0421(11) Uani 0.50 1 d PU B 1
O4 O 0.3735(11) 0.3496(9) 0.3047(10) 0.0340(18) Uani 0.50 1 d PU B 1
N6' N 0.5041(10) 0.3417(7) 0.3410(10) 0.0259(13) Uani 0.50 1 d PU B 2
O3' O 0.5886(6) 0.3707(5) 0.2880(5) 0.0454(12) Uani 0.50 1 d PU B 2
O4' O 0.3833(10) 0.3211(8) 0.2855(9) 0.0262(12) Uani 0.50 1 d PU B 2
O5 O 0.6722(6) 1.1258(5) 0.9236(5) 0.0359(10) Uani 0.50 1 d PU C 1
O6 O 0.5153(6) 1.1921(5) 1.0397(6) 0.0357(10) Uani 0.50 1 d PU C 1
O5' O 0.6836(6) 1.1728(5) 0.9518(5) 0.0312(9) Uani 0.50 1 d PU C 2
O6' O 0.4933(7) 1.1485(7) 1.0139(7) 0.0552(16) Uani 0.50 1 d PU C 2
O7 O 0.49659(13) 0.98771(14) 1.36159(14) 0.0315(3) Uani 1 1 d . . .
O8 O 0.67834(15) 0.91316(19) 1.44168(16) 0.0432(4) Uani 1 1 d . . .
N1B N 0.65134(16) 0.68521(14) 0.86458(15) 0.0185(3) Uani 0.88 1 d PDU D 1
O1B O 0.77560(18) 0.6661(2) 0.9132(2) 0.0218(3) Uani 0.88 1 d PDU D 1
O2B O 0.59357(19) 0.6109(2) 0.75594(17) 0.0427(4) Uani 0.88 1 d PDU D 1
O3B O 0.59866(18) 0.78047(18) 0.9254(2) 0.0436(4) Uani 0.88 1 d PDU D 1
O2B' O 0.5752(14) 0.5754(10) 0.8101(13) 0.046(3) Uani 0.13 1 d PD E 2
O3B' O 0.6142(17) 0.7934(12) 0.8710(19) 0.059(5) Uani 0.13 1 d PD F 2
Cl1 Cl 0.7251(7) 0.6741(6) 0.9130(6) 0.0340(11) Uani 0.12 1 d PU G 3
C1R C 0.4601(5) 0.7391(4) 0.5475(6) 0.0694(13) Uani 0.783(8) 1 d PDU H 1
C2R C 0.4903(4) 0.8737(4) 0.6496(4) 0.0534(9) Uani 0.783(8) 1 d PDU H 1
H2R1 H 0.5765 0.9177 0.6474 0.080 Uiso 0.783(8) 1 calc PR H 1
H2R2 H 0.4986 0.8645 0.7343 0.080 Uiso 0.783(8) 1 calc PR H 1
H2R3 H 0.4157 0.9274 0.6343 0.080 Uiso 0.783(8) 1 calc PR H 1
N1R N 0.4461(6) 0.6444(5) 0.4626(5) 0.107(2) Uani 0.783(8) 1 d PDU H 1
C1R' C 0.4919(12) 0.7239(11) 0.5039(10) 0.041(2) Uani 0.217(8) 1 d PDU H 2
C2R' C 0.5296(16) 0.6283(15) 0.3841(13) 0.067(4) Uani 0.217(8) 1 d PDU H 2
H2R4 H 0.6268 0.6485 0.3885 0.100 Uiso 0.217(8) 1 calc PR H 2
H2R5 H 0.4736 0.6389 0.3066 0.100 Uiso 0.217(8) 1 calc PR H 2
H2R6 H 0.5125 0.5362 0.3807 0.100 Uiso 0.217(8) 1 calc PR H 2
N1R' N 0.4740(10) 0.8008(13) 0.5980(10) 0.042(2) Uani 0.217(8) 1 d PDU H 2
N1C N 0.33447(13) 0.57493(14) 0.01800(13) 0.0221(2) Uani 1 1 d . . .
C1C C 0.18921(16) 0.6009(2) -0.01693(17) 0.0302(3) Uani 1 1 d . I .
H1C1 H 0.1826 0.6613 -0.0665 0.045 Uiso 1 1 calc R . .
H1C2 H 0.1573 0.6420 0.0618 0.045 Uiso 1 1 calc R . .
H1C3 H 0.1321 0.5165 -0.0692 0.045 Uiso 1 1 calc R . .
C2C C 0.3404(3) 0.4741(3) 0.0838(3) 0.0460(6) Uani 0.88 1 d PU I 1
H2C1 H 0.3076 0.5097 0.1629 0.069 Uiso 0.88 1 calc PR I 1
H2C2 H 0.4352 0.4544 0.1055 0.069 Uiso 0.88 1 calc PR I 1
H2C3 H 0.2822 0.3921 0.0261 0.069 Uiso 0.88 1 calc PR I 1
C3C C 0.3876(2) 0.5243(3) -0.1004(2) 0.0433(6) Uani 0.88 1 d PU I 1
H3C1 H 0.4842 0.5105 -0.0767 0.065 Uiso 0.88 1 calc PR I 1
H3C2 H 0.3793 0.5896 -0.1447 0.065 Uiso 0.88 1 calc PR I 1
H3C3 H 0.3343 0.4396 -0.1579 0.065 Uiso 0.88 1 calc PR I 1
C4C C 0.4192(3) 0.7001(3) 0.1087(3) 0.0464(6) Uani 0.88 1 d PU I 1
H4C1 H 0.4096 0.7696 0.0696 0.070 Uiso 0.88 1 calc PR I 1
H4C2 H 0.5156 0.6839 0.1271 0.070 Uiso 0.88 1 calc PR I 1
H4C3 H 0.3882 0.7293 0.1892 0.070 Uiso 0.88 1 calc PR I 1
C2C' C 0.3576(14) 0.4568(13) -0.0885(13) 0.021(2) Uani 0.12 1 d PU I 2
H2C4 H 0.3250 0.4698 -0.1712 0.032 Uiso 0.12 1 calc PR I 2
H2C5 H 0.3071 0.3764 -0.0891 0.032 Uiso 0.12 1 calc PR I 2
H2C6 H 0.4557 0.4467 -0.0750 0.032 Uiso 0.12 1 calc PR I 2
C3C' C 0.356(2) 0.549(2) 0.145(2) 0.042(4) Uani 0.12 1 d PU I 2
H3C4 H 0.4511 0.5312 0.1710 0.063 Uiso 0.12 1 calc PR I 2
H3C5 H 0.2937 0.4710 0.1344 0.063 Uiso 0.12 1 calc PR I 2
H3C6 H 0.3372 0.6269 0.2122 0.063 Uiso 0.12 1 calc PR I 2
C4C' C 0.4123(14) 0.6988(15) 0.0290(17) 0.030(3) Uani 0.12 1 d PU I 2
H4C4 H 0.3857 0.7745 0.0931 0.045 Uiso 0.12 1 calc PR I 2
H4C5 H 0.3925 0.7113 -0.0548 0.045 Uiso 0.12 1 calc PR I 2
H4C6 H 0.5106 0.6932 0.0559 0.045 Uiso 0.12 1 calc PR I 2

loop_
_atom_site_aniso_label
_atom_site_aniso_U_11
_atom_site_aniso_U_22
_atom_site_aniso_U_33
_atom_site_aniso_U_23
_atom_site_aniso_U_13
_atom_site_aniso_U_12
C1 0.0182(5) 0.0150(6) 0.0153(5) 0.0066(4) 0.0024(4) 0.0006(4)
C2 0.0223(6) 0.0176(6) 0.0198(6) 0.0084(5) 0.0028(5) 0.0046(5)
C3 0.0217(6) 0.0159(6) 0.0199(6) 0.0067(5) 0.0050(5) 0.0053(5)
C4 0.0162(5) 0.0140(6) 0.0145(5) 0.0047(4) 0.0031(4) 0.0008(4)
C5 0.0152(5) 0.0138(5) 0.0146(5) 0.0038(4) 0.0025(4) 0.0006(4)
C6 0.0158(5) 0.0154(6) 0.0141(5) 0.0035(4) 0.0025(4) 0.0002(4)
C7 0.0187(6) 0.0211(6) 0.0149(5) 0.0071(5) 0.0009(4) -0.0012(5)
C8 0.0172(6) 0.0211(6) 0.0173(6) 0.0065(5) 0.0039(4) -0.0013(5)
C9 0.0168(6) 0.0193(6) 0.0201(6) 0.0071(5) 0.0016(5) -0.0005(4)
C10 0.0200(6) 0.0286(7) 0.0221(6) 0.0156(6) 0.0006(5) -0.0014(5)
C11 0.0172(6) 0.0263(7) 0.0212(6) 0.0126(5) 0.0021(5) -0.0017(5)
C12 0.0227(6) 0.0158(6) 0.0187(6) 0.0023(5) 0.0058(5) 0.0024(5)
C13 0.0155(5) 0.0149(6) 0.0144(5) 0.0037(4) 0.0031(4) 0.0000(4)
C14 0.0199(6) 0.0177(6) 0.0190(6) 0.0046(5) 0.0074(5) 0.0030(5)
C15 0.0195(6) 0.0194(6) 0.0211(6) 0.0078(5) 0.0083(5) 0.0012(5)
C16 0.0182(5) 0.0176(6) 0.0142(5) 0.0070(4) 0.0047(4) 0.0008(4)
C17 0.0211(6) 0.0193(6) 0.0180(6) 0.0102(5) 0.0076(5) 0.0035(5)
C18 0.0220(6) 0.0278(7) 0.0237(7) 0.0145(6) 0.0043(5) 0.0062(5)
C19 0.0366(8) 0.0218(7) 0.0241(7) 0.0121(6) 0.0147(6) 0.0030(6)
C20 0.0191(6) 0.0151(6) 0.0204(6) 0.0082(5) 0.0084(5) 0.0039(4)
C21 0.0178(6) 0.0199(6) 0.0250(6) 0.0088(5) 0.0087(5) 0.0021(5)
C22 0.0181(6) 0.0179(6) 0.0237(6) 0.0061(5) 0.0052(5) 0.0007(5)
C23 0.0182(6) 0.0127(6) 0.0176(6) 0.0043(5) 0.0048(4) 0.0016(4)
C24 0.0181(6) 0.0143(6) 0.0161(5) 0.0021(4) 0.0035(4) 0.0005(4)
C25 0.0178(6) 0.0133(6) 0.0167(5) 0.0015(4) 0.0039(4) 0.0003(4)
C26 0.0195(6) 0.0184(6) 0.0212(6) 0.0076(5) 0.0041(5) -0.0008(5)
C27 0.0219(6) 0.0254(7) 0.0249(7) 0.0124(6) 0.0034(5) 0.0034(5)
C28 0.0188(6) 0.0257(7) 0.0269(7) 0.0091(6) 0.0055(5) 0.0024(5)
C29 0.0210(6) 0.0173(6) 0.0192(6) 0.0040(5) 0.0069(5) -0.0011(5)
C30 0.0216(6) 0.0145(6) 0.0165(5) 0.0033(4) 0.0048(5) 0.0011(4)
C31 0.0220(6) 0.0174(6) 0.0189(6) 0.0000(5) 0.0023(5) -0.0020(5)
C32 0.0199(6) 0.0160(6) 0.0142(5) 0.0038(4) 0.0042(4) 0.0021(4)
C33 0.0240(6) 0.0216(7) 0.0150(5) 0.0052(5) 0.0006(5) 0.0002(5)
C34 0.0291(7) 0.0211(7) 0.0158(6) 0.0077(5) 0.0015(5) 0.0023(5)
C35 0.0225(6) 0.0173(6) 0.0149(5) 0.0061(5) 0.0060(5) 0.0025(5)
C36 0.0242(6) 0.0169(6) 0.0158(6) 0.0076(5) 0.0058(5) 0.0010(5)
C37 0.0268(7) 0.0226(7) 0.0287(7) 0.0091(6) 0.0146(6) 0.0022(5)
C38 0.0423(9) 0.0235(7) 0.0189(6) 0.0119(6) 0.0067(6) -0.0006(6)
N1 0.0175(5) 0.0139(5) 0.0150(5) 0.0057(4) 0.0035(4) 0.0028(4)
N2 0.0170(5) 0.0158(5) 0.0167(5) 0.0064(4) 0.0061(4) 0.0019(4)
N3 0.0181(5) 0.0159(5) 0.0171(5) 0.0051(4) 0.0053(4) -0.0011(4)
N4 0.0201(5) 0.0145(5) 0.0153(5) 0.0041(4) 0.0036(4) 0.0016(4)
N5 0.0190(6) 0.0490(9) 0.0260(6) 0.0191(6) 0.0029(5) -0.0055(6)
N7 0.0273(7) 0.0622(11) 0.0401(9) 0.0338(8) 0.0071(6) 0.0127(7)
N8 0.0239(6) 0.0238(6) 0.0253(6) 0.0072(5) 0.0095(5) -0.0023(5)
O1 0.0315(18) 0.141(5) 0.085(4) 0.095(4) -0.018(2) -0.030(3)
O2 0.021(2) 0.030(3) 0.046(4) 0.013(3) 0.007(3) -0.006(2)
O1' 0.0262(13) 0.079(3) 0.0318(15) 0.0383(17) 0.0087(11) 0.0057(16)
O2' 0.0163(14) 0.034(4) 0.029(3) 0.012(2) -0.0010(17) -0.011(3)
N6 0.0259(18) 0.030(3) 0.027(2) 0.023(2) -0.0021(14) 0.003(2)
O3 0.0297(15) 0.066(3) 0.043(2) 0.040(2) 0.0015(15) -0.006(2)
O4 0.026(2) 0.040(3) 0.035(3) 0.021(3) -0.008(2) -0.001(2)
N6' 0.0235(19) 0.025(3) 0.038(2) 0.025(2) 0.0022(15) 0.000(2)
O3' 0.0342(16) 0.074(3) 0.040(2) 0.040(2) 0.0034(15) -0.005(2)
O4' 0.0223(17) 0.034(3) 0.023(2) 0.016(2) -0.0006(13) -0.0031(19)
O5 0.0330(19) 0.046(3) 0.039(2) 0.030(2) 0.0063(17) 0.007(2)
O6 0.034(2) 0.039(2) 0.040(2) 0.0182(16) 0.0106(16) 0.0210(17)
O5' 0.0233(14) 0.042(2) 0.032(2) 0.0226(18) 0.0009(13) -0.0023(17)
O6' 0.031(2) 0.095(4) 0.059(3) 0.051(3) 0.011(2) 0.014(3)
O7 0.0255(6) 0.0366(7) 0.0374(6) 0.0137(5) 0.0163(5) 0.0058(5)
O8 0.0325(7) 0.0688(11) 0.0485(8) 0.0416(8) 0.0173(6) 0.0095(7)
N1B 0.0154(6) 0.0220(7) 0.0236(6) 0.0125(6) 0.0082(6) 0.0046(5)
O1B 0.0175(8) 0.0231(7) 0.0290(7) 0.0143(6) 0.0053(8) 0.0045(7)
O2B 0.0407(9) 0.0512(11) 0.0295(8) 0.0093(8) 0.0018(7) 0.0043(8)
O3B 0.0312(8) 0.0267(8) 0.0675(13) 0.0033(8) 0.0201(9) 0.0089(6)
O2B' 0.069(9) 0.028(5) 0.043(6) 0.006(5) 0.032(6) -0.011(5)
O3B' 0.071(10) 0.064(10) 0.087(11) 0.055(9) 0.063(10) 0.027(7)
Cl1 0.039(3) 0.031(2) 0.033(2) 0.0153(15) 0.004(3) 0.014(2)
C1R 0.046(2) 0.065(2) 0.088(3) 0.028(2) -0.005(2) -0.0018(18)
C2R 0.0390(15) 0.065(2) 0.063(2) 0.0275(16) 0.0181(14) 0.0071(14)
N1R 0.094(3) 0.073(3) 0.118(3) 0.016(2) -0.029(2) 0.019(2)
C1R' 0.034(4) 0.038(4) 0.051(4) 0.028(3) -0.007(3) -0.013(3)
C2R' 0.062(5) 0.057(5) 0.068(5) 0.013(3) 0.000(4) 0.010(4)
N1R' 0.030(3) 0.061(5) 0.051(4) 0.039(3) 0.010(3) 0.008(3)
N1C 0.0170(5) 0.0254(6) 0.0218(6) 0.0062(5) 0.0029(4) 0.0033(4)
C1C 0.0191(7) 0.0443(10) 0.0274(7) 0.0134(7) 0.0037(6) 0.0081(6)
C2C 0.0401(12) 0.0500(15) 0.0644(17) 0.0399(14) 0.0131(11) 0.0149(11)
C3C 0.0270(10) 0.0647(17) 0.0291(10) 0.0020(10) 0.0112(8) 0.0003(10)
C4C 0.0315(11) 0.0427(13) 0.0477(14) -0.0045(11) 0.0069(10) -0.0072(9)
C2C' 0.023(4) 0.013(4) 0.025(4) 0.003(3) 0.006(3) 0.006(3)
C3C' 0.042(5) 0.044(6) 0.043(5) 0.020(4) 0.007(4) 0.018(4)
C4C' 0.022(4) 0.030(5) 0.033(5) -0.001(4) 0.017(4) -0.001(3)

loop_
_atom_type_symbol
_atom_type_description
_atom_type_scat_dispersion_real
_atom_type_scat_dispersion_imag
_atom_type_scat_source
C C 0.0033 0.0016 'International Tables Vol C Tables 4.2.6.8 and 6.1.1.4'
H H 0.0000 0.0000 'International Tables Vol C Tables 4.2.6.8 and 6.1.1.4'
N N 0.0061 0.0033 'International Tables Vol C Tables 4.2.6.8 and 6.1.1.4'
O O 0.0106 0.0060 'International Tables Vol C Tables 4.2.6.8 and 6.1.1.4'
Cl Cl 0.1484 0.1585 'International Tables Vol C Tables 4.2.6.8 and 6.1.1.4'

loop_
_geom_angle_atom_site_label_1
_geom_angle_atom_site_label_2
_geom_angle_atom_site_label_3
_geom_angle
C2 C1 N1 107.14(12)
C2 C1 C36 130.49(12)
N1 C1 C36 122.37(12)
C1 C2 C3 107.96(12)
C4 C3 C2 107.60(12)
C3 C4 N1 107.22(12)
C3 C4 C5 129.63(12)
N1 C4 C5 123.10(12)
C13 C5 C4 110.99(11)
C13 C5 C6 110.86(11)
C4 C5 C6 112.40(11)
C13 C5 C12 108.35(11)
C4 C5 C12 108.25(11)
C6 C5 C12 105.75(11)
C7 C6 C11 118.70(12)
C7 C6 C5 121.93(12)
C11 C6 C5 119.07(12)
C8 C7 C6 118.98(12)
C9 C8 C7 123.66(13)
C9 C8 N5 117.03(12)
C7 C8 N5 119.28(13)
C8 C9 C10 115.84(13)
C9 C10 C11 123.37(13)
C9 C10 N6' 117.6(4)
C11 C10 N6' 118.1(4)
C9 C10 N6 117.2(4)
C11 C10 N6 119.3(4)
N6' C10 N6 13.5(5)
C10 C11 C6 119.43(13)
C14 C13 N2 107.03(12)
C14 C13 C5 130.15(12)
N2 C13 C5 122.81(11)
C13 C14 C15 107.83(12)
C16 C15 C14 107.68(12)
C15 C16 N2 107.22(12)
C15 C16 C17 130.31(12)
N2 C16 C17 122.46(12)
C20 C17 C16 111.33(11)
C20 C17 C19 108.72(12)
C16 C17 C19 108.70(11)
C20 C17 C18 109.63(11)
C16 C17 C18 110.36(12)
C19 C17 C18 108.02(12)
C21 C20 N3 106.98(12)
C21 C20 C17 131.08(12)
N3 C20 C17 121.88(12)
C20 C21 C22 107.77(12)
C23 C22 C21 107.86(13)
C22 C23 N3 106.99(12)
C22 C23 C24 130.84(13)
N3 C23 C24 122.15(12)
C32 C24 C23 110.97(11)
C32 C24 C25 108.91(11)
C23 C24 C25 112.10(11)
C32 C24 C31 109.09(12)
C23 C24 C31 108.58(12)
C25 C24 C31 107.08(11)
C26 C25 C30 118.80(13)
C26 C25 C24 121.97(12)
C30 C25 C24 119.19(12)
C27 C26 C25 118.99(13)
C28 C27 C26 123.95(14)
C28 C27 N7 117.83(14)
C26 C27 N7 118.22(14)
C27 C28 C29 115.59(13)
C30 C29 C28 123.20(13)
C30 C29 N8 118.86(13)
C28 C29 N8 117.93(13)
C29 C30 C25 119.46(13)
N4 C32 C33 107.25(12)
N4 C32 C24 121.16(12)
C33 C32 C24 131.56(13)
C32 C33 C34 107.48(13)
C35 C34 C33 107.90(13)
C34 C35 N4 107.07(13)
C34 C35 C36 131.55(13)
N4 C35 C36 121.37(12)
C35 C36 C1 110.37(11)
C35 C36 C38 108.50(12)
C1 C36 C38 109.48(12)
C35 C36 C37 109.90(12)
C1 C36 C37 110.15(12)
C38 C36 C37 108.41(12)
C1 N1 C4 110.09(11)
C13 N2 C16 110.23(11)
C20 N3 C23 110.39(11)
C32 N4 C35 110.30(12)
O2 N5 O1' 115.8(6)
O2 N5 O2' 17.4(7)
O1' N5 O2' 123.5(5)
O2 N5 O1 121.9(6)
O1' N5 O1 45.0(3)
O2' N5 O1 114.5(5)
O2 N5 C8 120.1(6)
O1' N5 C8 115.4(2)
O2' N5 C8 119.6(5)
O1 N5 C8 115.8(2)
O5' N7 O6 118.9(4)
O5' N7 O6' 125.3(4)
O6 N7 O6' 22.1(4)
O5' N7 O5 22.6(2)
O6 N7 O5 127.8(4)
O6' N7 O5 124.0(5)
O5' N7 C27 118.9(3)
O6 N7 C27 118.1(3)
O6' N7 C27 115.7(4)
O5 N7 C27 114.0(3)
O8 N8 O7 124.02(14)
O8 N8 C29 117.80(14)
O7 N8 C29 118.19(14)
O3 N6 O4 129.3(10)
O3 N6 C10 115.5(7)
O4 N6 C10 115.1(9)
O4' N6' O3' 119.1(10)
O4' N6' C10 120.5(9)
O3' N6' C10 120.4(8)
O2B N1B O3B 122.05(19)
O2B N1B O1B 118.18(18)
O3B N1B O1B 119.66(18)
N1R C1R C2R 171.4(7)
N1R' C1R' C2R' 174.6(12)
C4C' N1C C3C 81.1(6)
C4C' N1C C4C 34.8(7)
C3C N1C C4C 109.84(18)
C4C' N1C C1C 103.2(6)
C3C N1C C1C 109.74(15)
C4C N1C C1C 109.76(16)
C4C' N1C C2C' 112.7(8)
C3C N1C C2C' 32.5(6)
C4C N1C C2C' 135.1(6)
C1C N1C C2C' 107.9(5)
C4C' N1C C2C 139.4(7)
C3C N1C C2C 110.3(2)
C4C N1C C2C 108.6(2)
C1C N1C C2C 108.56(15)
C2C' N1C C2C 80.9(6)
C4C' N1C C3C' 113.3(11)
C3C N1C C3C' 135.4(8)
C4C N1C C3C' 79.0(9)
C1C N1C C3C' 107.5(7)
C2C' N1C C3C' 111.7(10)
C2C N1C C3C' 32.6(9)

loop_
_geom_bond_atom_site_label_1
_geom_bond_atom_site_label_2
_geom_bond_distance
C1 C2 1.3714(19)
C1 N1 1.3796(17)
C1 C36 1.5197(19)
C2 C3 1.425(2)
C3 C4 1.3732(19)
C4 N1 1.3820(17)
C4 C5 1.5201(18)
C5 C13 1.5145(18)
C5 C6 1.5368(18)
C5 C12 1.5451(19)
C6 C7 1.3962(18)
C6 C11 1.3984(19)
C7 C8 1.3935(19)
C8 C9 1.375(2)
C8 N5 1.4722(19)
C9 C10 1.3800(19)
C10 C11 1.386(2)
C10 N6' 1.450(11)
C10 N6 1.513(9)
C13 C14 1.3796(18)
C13 N2 1.3806(18)
C14 C15 1.425(2)
C15 C16 1.3769(19)
C16 N2 1.3818(17)
C16 C17 1.518(2)
C17 C20 1.515(2)
C17 C19 1.5366(19)
C17 C18 1.543(2)
C20 C21 1.378(2)
C20 N3 1.3812(17)
C21 C22 1.426(2)
C22 C23 1.3764(19)
C23 N3 1.3814(17)
C23 C24 1.5132(19)
C24 C32 1.512(2)
C24 C25 1.5403(19)
C24 C31 1.549(2)
C25 C26 1.389(2)
C25 C30 1.4075(19)
C26 C27 1.389(2)
C27 C28 1.382(2)
C27 N7 1.472(2)
C28 C29 1.385(2)
C29 C30 1.383(2)
C29 N8 1.4758(19)
C32 N4 1.3782(18)
C32 C33 1.378(2)
C33 C34 1.426(2)
C34 C35 1.376(2)
C35 N4 1.3790(18)
C35 C36 1.515(2)
C36 C38 1.534(2)
C36 C37 1.542(2)
N5 O2 1.128(12)
N5 O1' 1.237(3)
N5 O2' 1.249(9)
N5 O1 1.283(4)
N7 O5' 1.228(6)
N7 O6 1.231(6)
N7 O6' 1.255(7)
N7 O5 1.268(6)
N8 O8 1.217(2)
N8 O7 1.2276(19)
N6 O3 1.222(12)
N6 O4 1.230(15)
N6' O4' 1.218(14)
N6' O3' 1.222(12)
N1B O2B 1.224(2)
N1B O3B 1.232(2)
N1B O1B 1.304(2)
C1R N1R 1.121(4)
C1R C2R 1.489(4)
C1R' N1R' 1.163(5)
C1R' C2R' 1.532(5)
N1C C4C' 1.469(15)
N1C C3C 1.487(3)
N1C C4C 1.488(3)
N1C C1C 1.4887(19)
N1C C2C' 1.493(12)
N1C C2C 1.494(3)
N1C C3C' 1.53(2)

loop_
_geom_torsion_atom_site_label_1
_geom_torsion_atom_site_label_2
_geom_torsion_atom_site_label_3
_geom_torsion_atom_site_label_4
_geom_torsion
N1 C1 C2 C3 -0.62(16)
C36 C1 C2 C3 179.89(14)
C1 C2 C3 C4 0.42(17)
C2 C3 C4 N1 -0.05(16)
C2 C3 C4 C5 177.33(13)
C3 C4 C5 C13 -107.12(16)
N1 C4 C5 C13 69.89(16)
C3 C4 C5 C6 128.08(15)
N1 C4 C5 C6 -54.90(17)
C3 C4 C5 C12 11.66(19)
N1 C4 C5 C12 -171.33(12)
C13 C5 C6 C7 -149.25(13)
C4 C5 C6 C7 -24.39(18)
C12 C5 C6 C7 93.52(15)
C13 C5 C6 C11 37.04(17)
C4 C5 C6 C11 161.90(12)
C12 C5 C6 C11 -80.19(15)
C11 C6 C7 C8 -0.7(2)
C5 C6 C7 C8 -174.44(13)
C6 C7 C8 C9 0.2(2)
C6 C7 C8 N5 178.32(14)
C7 C8 C9 C10 0.7(2)
N5 C8 C9 C10 -177.37(14)
C8 C9 C10 C11 -1.3(2)
C8 C9 C10 N6' 167.1(3)
C8 C9 C10 N6 -177.6(3)
C9 C10 C11 C6 0.9(2)
N6' C10 C11 C6 -167.5(3)
N6 C10 C11 C6 177.1(3)
C7 C6 C11 C10 0.2(2)
C5 C6 C11 C10 174.10(14)
C4 C5 C13 C14 105.74(16)
C6 C5 C13 C14 -128.60(15)
C12 C5 C13 C14 -12.99(19)
C4 C5 C13 N2 -74.81(16)
C6 C5 C13 N2 50.85(16)
C12 C5 C13 N2 166.46(12)
N2 C13 C14 C15 0.08(16)
C5 C13 C14 C15 179.60(13)
C13 C14 C15 C16 -0.44(16)
C14 C15 C16 N2 0.62(16)
C14 C15 C16 C17 -178.69(14)
C15 C16 C17 C20 -101.26(17)
N2 C16 C17 C20 79.53(16)
C15 C16 C17 C19 18.5(2)
N2 C16 C17 C19 -160.74(13)
C15 C16 C17 C18 136.76(15)
N2 C16 C17 C18 -42.46(17)
C16 C17 C20 C21 110.98(17)
C19 C17 C20 C21 -8.7(2)
C18 C17 C20 C21 -126.61(16)
C16 C17 C20 N3 -72.25(16)
C19 C17 C20 N3 168.03(13)
C18 C17 C20 N3 50.15(17)
N3 C20 C21 C22 -0.57(16)
C17 C20 C21 C22 176.55(14)
C20 C21 C22 C23 0.17(16)
C21 C22 C23 N3 0.31(16)
C21 C22 C23 C24 178.40(14)
C22 C23 C24 C32 -109.65(16)
N3 C23 C24 C32 68.19(16)
C22 C23 C24 C25 128.33(15)
N3 C23 C24 C25 -53.83(17)
C22 C23 C24 C31 10.2(2)
N3 C23 C24 C31 -171.92(12)
C32 C24 C25 C26 -145.26(13)
C23 C24 C25 C26 -22.07(18)
C31 C24 C25 C26 96.91(15)
C32 C24 C25 C30 37.16(16)
C23 C24 C25 C30 160.35(12)
C31 C24 C25 C30 -80.68(15)
C30 C25 C26 C27 -0.5(2)
C24 C25 C26 C27 -178.12(13)
C25 C26 C27 C28 -0.4(2)
C25 C26 C27 N7 179.01(15)
C26 C27 C28 C29 0.8(2)
N7 C27 C28 C29 -178.58(16)
C27 C28 C29 C30 -0.4(2)
C27 C28 C29 N8 178.84(14)
C28 C29 C30 C25 -0.5(2)
N8 C29 C30 C25 -179.70(13)
C26 C25 C30 C29 0.9(2)
C24 C25 C30 C29 178.61(12)
C23 C24 C32 N4 -79.03(15)
C25 C24 C32 N4 44.84(16)
C31 C24 C32 N4 161.39(12)
C23 C24 C32 C33 103.54(17)
C25 C24 C32 C33 -132.59(16)
C31 C24 C32 C33 -16.0(2)
N4 C32 C33 C34 -0.02(16)
C24 C32 C33 C34 177.68(14)
C32 C33 C34 C35 -0.56(17)
C33 C34 C35 N4 0.91(17)
C33 C34 C35 C36 -178.14(14)
C34 C35 C36 C1 -100.29(18)
N4 C35 C36 C1 80.77(16)
C34 C35 C36 C38 19.7(2)
N4 C35 C36 C38 -159.27(13)
C34 C35 C36 C37 138.03(16)
N4 C35 C36 C37 -40.90(17)
C2 C1 C36 C35 103.14(17)
N1 C1 C36 C35 -76.29(16)
C2 C1 C36 C38 -16.2(2)
N1 C1 C36 C38 164.35(13)
C2 C1 C36 C37 -135.33(16)
N1 C1 C36 C37 45.24(17)
C2 C1 N1 C4 0.60(15)
C36 C1 N1 C4 -179.85(12)
C3 C4 N1 C1 -0.34(15)
C5 C4 N1 C1 -177.93(12)
C14 C13 N2 C16 0.31(15)
C5 C13 N2 C16 -179.25(12)
C15 C16 N2 C13 -0.58(16)
C17 C16 N2 C13 178.79(12)
C21 C20 N3 C23 0.79(16)
C17 C20 N3 C23 -176.66(12)
C22 C23 N3 C20 -0.68(16)
C24 C23 N3 C20 -178.98(12)
C33 C32 N4 C35 0.60(16)
C24 C32 N4 C35 -177.39(12)
C34 C35 N4 C32 -0.95(16)
C36 C35 N4 C32 178.21(12)
C9 C8 N5 O2 -5.1(5)
C7 C8 N5 O2 176.7(4)
C9 C8 N5 O1' -151.3(3)
C7 C8 N5 O1' 30.5(3)
C9 C8 N5 O2' 15.0(5)
C7 C8 N5 O2' -163.2(5)
C9 C8 N5 O1 158.5(4)
C7 C8 N5 O1 -19.7(4)
C28 C27 N7 O5' 174.2(3)
C26 C27 N7 O5' -5.3(4)
C28 C27 N7 O6 17.0(4)
C26 C27 N7 O6 -162.4(3)
C28 C27 N7 O6' -7.6(4)
C26 C27 N7 O6' 172.9(4)
C28 C27 N7 O5 -161.1(3)
C26 C27 N7 O5 19.5(4)
C30 C29 N8 O8 0.5(2)
C28 C29 N8 O8 -178.73(16)
C30 C29 N8 O7 -179.96(14)
C28 C29 N8 O7 0.8(2)
C9 C10 N6 O3 173.0(5)
C11 C10 N6 O3 -3.5(8)
N6' C10 N6 O3 -92(4)
C9 C10 N6 O4 -8.7(8)
C11 C10 N6 O4 174.8(6)
N6' C10 N6 O4 86(3)
C9 C10 N6' O4' 6.4(8)
C11 C10 N6' O4' 175.4(6)
N6 C10 N6' O4' -86(3)
C9 C10 N6' O3' -173.8(5)
C11 C10 N6' O3' -4.8(8)
N6 C10 N6' O3' 94(3)
